data_7050327
loop_
_publ_author_name
A.Johansson
M.Vestergren
M.Hakansson
B.Gustafsson
S.Jagner

_publ_section_title
;
Unexpected structural similarity between the
chlorocopper(I) unit and the methyllithium and phenyllithium units.
First complexes between (-)-sparteine and copper(I) chloride:
synthesis and structural characterisation.
;
_journal_name_full 'New J.Chem.(Nouv.J.Chim.)'
_journal_year 2004
_chemical_formula_moiety 'C30 H52 Cl2 Cu2 N4'
_chemical_formula_sum 'C30 H52 Cl2 Cu2 N4'
_chemical_formula_weight 666.74
_chemical_name_common bis((-)-sparteine)dichlorodicopper(I)
_chemical_name_systematic bis((-)-sparteine)dichlorodicopper(I)
_space_group_IT_number 18
_symmetry_cell_setting orthorhombic
_symmetry_space_group_name_Hall 'P 2 2ab'
_symmetry_space_group_name_H-M 'P 21 21 2'
_atom_sites_solution_hydrogens geom
_atom_sites_solution_primary direct
_atom_sites_solution_secondary difmap
_cell_angle_alpha 90
_cell_angle_beta 90
_cell_angle_gamma 90
_cell_formula_units_Z 2
_cell_length_a 13.306(3)
_cell_length_b 10.422(2)
_cell_length_c 11.153(2)
_cell_measurement_temperature 293(2)
_cell_volume 1546.6(5)
_diffrn_ambient_temperature 293(2)
_diffrn_measured_fraction_theta_full 0.972
_diffrn_measured_fraction_theta_max 0.972
_diffrn_radiation_monochromator graphite
_diffrn_radiation_type MoK\a
_diffrn_radiation_wavelength 0.71073
_diffrn_reflns_av_R_equivalents 0.0691
_diffrn_reflns_av_unetI/netI 0.0457
_diffrn_reflns_limit_h_max 15
_diffrn_reflns_limit_h_min -15
_diffrn_reflns_limit_k_max 12
_diffrn_reflns_limit_k_min -11
_diffrn_reflns_limit_l_max 13
_diffrn_reflns_limit_l_min -13
_diffrn_reflns_number 9836
_diffrn_reflns_theta_full 24.99
_diffrn_reflns_theta_max 24.99
_diffrn_reflns_theta_min 1.83
_exptl_absorpt_coefficient_mu 1.574
_exptl_absorpt_correction_type 'empirical REQAB CrystalClear'
_exptl_crystal_colour yellow
_exptl_crystal_density_diffrn 1.432
_exptl_crystal_density_method 'not measured'
_exptl_crystal_description prism
_exptl_crystal_F_000 704
_exptl_crystal_size_max 0.2
_exptl_crystal_size_mid 0.2
_exptl_crystal_size_min 0.2
_refine_diff_density_max 0.159
_refine_diff_density_min -0.288
_refine_diff_density_rms 0.041
_refine_ls_abs_structure_details 'Flack H D (1983), Acta Cryst. A39, 876-881'
_refine_ls_abs_structure_Flack -0.016(14)
_refine_ls_extinction_method none
_refine_ls_goodness_of_fit_ref 1.009
_refine_ls_hydrogen_treatment riding
_refine_ls_matrix_type full
_refine_ls_number_parameters 172
_refine_ls_number_reflns 2651
_refine_ls_number_restraints 0
_refine_ls_restrained_S_all 1.009
_refine_ls_R_factor_all 0.0333
_refine_ls_R_factor_gt 0.0299
_refine_ls_shift/su_max 0.001
_refine_ls_shift/su_mean 0
_refine_ls_structure_factor_coef Fsqd
_refine_ls_weighting_details 'calc w=1/[\s^2^(Fo^2^)+(0.0416P)^2^] where P=(Fo^2^+2Fc^2^)/3'
_refine_ls_weighting_scheme calc
_refine_ls_wR_factor_gt 0.0733
_refine_ls_wR_factor_ref 0.0747
_reflns_number_gt 2500
_reflns_number_total 2651
_reflns_threshold_expression >2sigma(I)
_cod_database_code 7050327

loop_
_symmetry_equiv_pos_as_xyz
'x, y, z'
'-x, -y, z'
'x+1/2, -y+1/2, -z'
'-x+1/2, y+1/2, -z'

loop_
_atom_site_label
_atom_site_type_symbol
_atom_site_fract_x
_atom_site_fract_y
_atom_site_fract_z
_atom_site_U_iso_or_equiv
_atom_site_adp_type
_atom_site_occupancy
_atom_site_symmetry_multiplicity
_atom_site_calc_flag
_atom_site_refinement_flags
_atom_site_disorder_assembly
_atom_site_disorder_group
C1 C 0.3287(2) 0.8885(3) 0.5157(3) 0.0563(7) Uani 1 1 d . . .
H1A H 0.2711 0.8637 0.5638 0.068 Uiso 1 1 calc R . .
H1B H 0.3295 0.9814 0.5104 0.068 Uiso 1 1 calc R . .
C2 C 0.4236(3) 0.8432(3) 0.5761(3) 0.0616(8) Uani 1 1 d . . .
H2A H 0.4271 0.8787 0.6564 0.074 Uiso 1 1 calc R . .
H2B H 0.4815 0.8738 0.5316 0.074 Uiso 1 1 calc R . .
C3 C 0.4268(3) 0.6986(3) 0.5830(3) 0.0625(8) Uani 1 1 d . . .
H3A H 0.3749 0.6681 0.6369 0.075 Uiso 1 1 calc R . .
H3B H 0.4914 0.671 0.6141 0.075 Uiso 1 1 calc R . .
C4 C 0.4105(2) 0.6423(3) 0.4584(3) 0.0558(8) Uani 1 1 d . . .
H4A H 0.4672 0.6644 0.4076 0.067 Uiso 1 1 calc R . .
H4B H 0.4073 0.5496 0.464 0.067 Uiso 1 1 calc R . .
C5 C 0.3156(2) 0.6917(2) 0.4026(2) 0.0456(6) Uani 1 1 d . . .
H5 H 0.2606 0.6701 0.4576 0.055 Uiso 1 1 calc R . .
C6 C 0.2895(2) 0.6316(2) 0.2812(3) 0.0483(6) Uani 1 1 d . . .
H6 H 0.2856 0.5385 0.2927 0.058 Uiso 1 1 calc R . .
C7 C 0.3634(2) 0.6565(3) 0.1796(2) 0.0507(7) Uani 1 1 d . . .
H7A H 0.43 0.6303 0.2051 0.061 Uiso 1 1 calc R . .
H7B H 0.3449 0.604 0.1113 0.061 Uiso 1 1 calc R . .
C8 C 0.4348(3) 0.8089(3) 0.0388(3) 0.0595(7) Uani 1 1 d . . .
H8A H 0.4975 0.765 0.0557 0.071 Uiso 1 1 calc R . .
H8B H 0.4498 0.8996 0.031 0.071 Uiso 1 1 calc R . .
C9 C 0.3949(3) 0.7610(4) -0.0798(3) 0.0771(10) Uani 1 1 d . . .
H9A H 0.3856 0.6687 -0.0766 0.093 Uiso 1 1 calc R . .
H9B H 0.4426 0.7801 -0.1432 0.093 Uiso 1 1 calc R . .
C10 C 0.2954(3) 0.8260(4) -0.1061(3) 0.0795(12) Uani 1 1 d . . .
H10A H 0.3062 0.9171 -0.1183 0.095 Uiso 1 1 calc R . .
H10B H 0.2668 0.7908 -0.179 0.095 Uiso 1 1 calc R . .
C11 C 0.2230(3) 0.8062(4) -0.0033(3) 0.0701(9) Uani 1 1 d . . .
H11A H 0.2051 0.7161 0.001 0.084 Uiso 1 1 calc R . .
H11B H 0.162 0.8545 -0.0189 0.084 Uiso 1 1 calc R . .
C12 C 0.2666(2) 0.8482(3) 0.1180(3) 0.0514(7) Uani 1 1 d . . .
H12 H 0.2756 0.9415 0.1143 0.062 Uiso 1 1 calc R . .
C13 C 0.1960(2) 0.8210(3) 0.2219(3) 0.0565(7) Uani 1 1 d . . .
H13 H 0.1295 0.8537 0.1998 0.068 Uiso 1 1 calc R . .
C14 C 0.2253(2) 0.8838(3) 0.3406(3) 0.0539(7) Uani 1 1 d . . .
H14A H 0.2331 0.9753 0.3276 0.065 Uiso 1 1 calc R . .
H14B H 0.1709 0.8719 0.3974 0.065 Uiso 1 1 calc R . .
C15 C 0.1858(2) 0.6775(3) 0.2431(3) 0.0581(8) Uani 1 1 d . . .
H15A H 0.1368 0.6604 0.3055 0.07 Uiso 1 1 calc R . .
H15B H 0.1646 0.6344 0.1703 0.07 Uiso 1 1 calc R . .
N1 N 0.31852(17) 0.8335(2) 0.3937(2) 0.0438(5) Uani 1 1 d . . .
N2 N 0.36702(17) 0.7914(2) 0.1418(2) 0.0456(5) Uani 1 1 d . . .
Cl1 Cl 0.60433(6) 0.86829(6) 0.28272(8) 0.0612(2) Uani 1 1 d . . .
Cu1 Cu 0.43763(3) 0.90042(3) 0.28763(3) 0.05031(12) Uani 1 1 d . . .

loop_
_atom_type_symbol
_atom_type_description
_atom_type_scat_dispersion_real
_atom_type_scat_dispersion_imag
_atom_type_scat_source
C C 0.0033 0.0016 'International Tables Vol C Tables 4.2.6.8 and 6.1.1.4'
H H 0 0 'International Tables Vol C Tables 4.2.6.8 and 6.1.1.4'
N N 0.0061 0.0033 'International Tables Vol C Tables 4.2.6.8 and 6.1.1.4'
Cl Cl 0.1484 0.1585 'International Tables Vol C Tables 4.2.6.8 and 6.1.1.4'
Cu Cu 0.3201 1.2651 'International Tables Vol C Tables 4.2.6.8 and 6.1.1.4'
